data_4107693
loop_
_publ_author_name
'Aaron K. Justice'
'Mark J. Nilges'
'Thomas B. Rauchfuss'
'Scott R. Wilson'
'Luca De Gioia'
'Giuseppe Zampella'

_publ_contact_author
; 
Scott R. Wilson 
University of Illinois 
School of Chemical Sciences, Box 59-1 
505 South Mathews Avenue 
Urbana, Illinois  61801 
USA 
;
_publ_contact_author_email srwilson@uiuc.edu
_publ_contact_author_fax '1  217 244 8068'
_publ_contact_author_phone '1  217 244 1708'
_publ_section_title
;
 Diiron Dithiolato Carbonyls Related to the HoxCO State of
 [FeFe]-Hydrogenase
;
_journal_name_full 'Journal of the American Chemical Society'
_journal_page_first 5293
_journal_page_last 5301
_journal_paper_doi 10.1021/ja7113008
_journal_volume 130
_journal_year 2008
_chemical_formula_moiety
; 
C57 H48 Fe2 O3 P4 S2, F6 P, 3(C H2 Cl2) 
;
_chemical_formula_sum 'C60 H54 Cl6 F6 Fe2 O3 P5 S2'
_chemical_formula_weight 1480.40
_chemical_name_systematic
; 
? 
;
_space_group_IT_number 2
_symmetry_cell_setting triclinic
_symmetry_space_group_name_Hall '-P 1'
_symmetry_space_group_name_H-M 'P -1'
_atom_sites_solution_hydrogens geom
_atom_sites_solution_primary direct
_atom_sites_solution_secondary difmap
_audit_creation_method SHELXL-97
_audit_update_record
; 
2007-08-23   text and data added, akj 
;
_cell_angle_alpha 88.476(6)
_cell_angle_beta 74.783(5)
_cell_angle_gamma 86.220(5)
_cell_formula_units_Z 2
_cell_length_a 10.5296(9)
_cell_length_b 16.4228(14)
_cell_length_c 19.2603(16)
_cell_measurement_reflns_used 5807
_cell_measurement_temperature 193(2)
_cell_measurement_theta_max 23.95
_cell_measurement_theta_min 2.30
_cell_volume 3206.7(5)
_computing_cell_refinement 'SAINT V7.23A (Bruker, 2001)'
_computing_data_collection 'APEX2 V2.0-1 (Bruker, 2004)'
_computing_data_reduction 'SAINT V7.23A(Bruker, 2001)'
_computing_molecular_graphics 'SHELXTL V6.12 (Bruker, 2001)'
_computing_publication_material 'XCIF (Bruker, 2001)'
_computing_structure_refinement 'SHELXTL V6.12 (Bruker, 2001)'
_computing_structure_solution 'SHELXTL V6.12 (Bruker, 2001)'
_diffrn_ambient_temperature 193(2)
_diffrn_measured_fraction_theta_full 0.991
_diffrn_measured_fraction_theta_max 0.991
_diffrn_measurement_device 'Bruker Kappa/ApexII CCD'
_diffrn_measurement_method 'profile data from \f and \w scans'
_diffrn_radiation_monochromator graphite
_diffrn_radiation_source 'fine-focus sealed tube'
_diffrn_radiation_type MoK\a
_diffrn_radiation_wavelength 0.71073
_diffrn_radiation_wavelength_id ga74qasi
_diffrn_reflns_av_R_equivalents 0.1068
_diffrn_reflns_av_sigmaI/netI 0.1235
_diffrn_reflns_limit_h_max 12
_diffrn_reflns_limit_h_min -12
_diffrn_reflns_limit_k_max 19
_diffrn_reflns_limit_k_min -19
_diffrn_reflns_limit_l_max 23
_diffrn_reflns_limit_l_min -23
_diffrn_reflns_number 38551
_diffrn_reflns_theta_full 25.72
_diffrn_reflns_theta_max 25.72
_diffrn_reflns_theta_min 1.66
_exptl_absorpt_coefficient_mu 0.954
_exptl_absorpt_correction_T_max 0.9271
_exptl_absorpt_correction_T_min 0.8499
_exptl_absorpt_correction_type integration
_exptl_absorpt_process_details 'SHELXTL/XPREP (Bruker, 2001)'
_exptl_crystal_colour black
_exptl_crystal_density_diffrn 1.533
_exptl_crystal_description prism
_exptl_crystal_F_000 1506
_exptl_crystal_id ga74qasi
_exptl_crystal_preparation
; 
The data crystal was mounted using oil (Parantone-N, Exxon) to a 
0.3 mm cryo-loop (Hampton Research) with the (1 2 5) scattering 
planes roughly normal to the spindle axis. 
;
_exptl_crystal_size_max 0.27
_exptl_crystal_size_mid 0.15
_exptl_crystal_size_min 0.14
_refine_diff_density_max 1.119
_refine_diff_density_min -1.316
_refine_diff_density_rms 0.132
_refine_ls_extinction_method none
_refine_ls_goodness_of_fit_ref 1.041
_refine_ls_hydrogen_treatment noref
_refine_ls_matrix_type full
_refine_ls_number_parameters 789
_refine_ls_number_reflns 12128
_refine_ls_number_restraints 562
_refine_ls_restrained_S_all 1.070
_refine_ls_R_factor_all 0.1456
_refine_ls_R_factor_gt 0.0829
_refine_ls_shift/su_max 0.032
_refine_ls_shift/su_mean 0.001
_refine_ls_structure_factor_coef Fsqd
_refine_ls_weighting_details 'calc w=1/[\s^2^(Fo^2^)+(0.1249P)^2^+6.6757P] where P=(Fo^2^+2Fc^2^)/3'
_refine_ls_weighting_scheme calc
_refine_ls_wR_factor_gt 0.2139
_refine_ls_wR_factor_ref 0.2573
_reflns_number_gt 7022
_reflns_number_total 12128
_reflns_threshold_expression >2sigma(I)
_cod_data_source_file ja7113008-file001_2.cif
_cod_data_source_block ga74qasi
_cod_original_sg_symbol_Hall '-P 1 '
_cod_original_sg_symbol_H-M 'P -1 '
_cod_database_code 4107693

loop_
_symmetry_equiv_pos_as_xyz
'x, y, z'
'-x, -y, -z'

loop_
_atom_site_label
_atom_site_type_symbol
_atom_site_fract_x
_atom_site_fract_y
_atom_site_fract_z
_atom_site_U_iso_or_equiv
_atom_site_adp_type
_atom_site_occupancy
_atom_site_symmetry_multiplicity
_atom_site_calc_flag
_atom_site_refinement_flags
_atom_site_disorder_assembly
_atom_site_disorder_group
Fe1 Fe 0.15474(9) 0.68462(6) 0.20578(5) 0.0274(3) Uani 1 1 d . A .
Fe2 Fe -0.00750(9) 0.81668(6) 0.25649(5) 0.0290(3) Uani 1 1 d . A .
S1 S 0.15865(17) 0.75966(11) 0.30508(10) 0.0341(4) Uani 1 1 d . . .
S2 S -0.06339(16) 0.68247(10) 0.27187(10) 0.0320(4) Uani 1 1 d . . .
P1 P 0.12905(17) 0.61869(11) 0.10988(10) 0.0307(4) Uani 1 1 d . . .
P2 P 0.22464(17) 0.55521(11) 0.24127(11) 0.0329(4) Uani 1 1 d D . .
P3 P -0.14650(18) 0.87273(12) 0.36350(11) 0.0371(5) Uani 1 1 d . . .
P4 P 0.06933(17) 0.94327(11) 0.23916(11) 0.0354(5) Uani 1 1 d . . .
O1 O 0.1334(5) 0.8170(3) 0.1023(3) 0.0418(13) Uani 1 1 d . A .
O2 O 0.4247(5) 0.7191(3) 0.1319(3) 0.0532(15) Uani 1 1 d . A .
O3 O -0.2090(5) 0.8600(3) 0.1804(3) 0.0553(16) Uani 1 1 d . A .
C1 C 0.1054(6) 0.7881(4) 0.1606(4) 0.0313(16) Uani 1 1 d . . .
C2 C 0.3198(7) 0.7046(4) 0.1609(4) 0.0339(16) Uani 1 1 d . . .
C3 C -0.1316(7) 0.8449(4) 0.2123(4) 0.0373(17) Uani 1 1 d . . .
C4 C 0.0762(8) 0.6919(5) 0.3757(4) 0.0409(18) Uani 1 1 d . . .
H4A H 0.1358 0.6432 0.3778 0.049 Uiso 1 1 calc R . .
H4B H 0.0573 0.7200 0.4224 0.049 Uiso 1 1 calc R . .
C5 C -0.0529(7) 0.6644(5) 0.3644(4) 0.0415(18) Uani 1 1 d . . .
H5A H -0.1281 0.6943 0.3977 0.050 Uiso 1 1 calc R . .
H5B H -0.0594 0.6054 0.3759 0.050 Uiso 1 1 calc R . .
C6 C -0.0311(8) 1.0104(5) 0.3071(5) 0.046(2) Uani 1 1 d . A .
H6 H -0.0146 1.0666 0.3067 0.056 Uiso 1 1 calc R . .
C7 C -0.1276(8) 0.9806(5) 0.3575(5) 0.050(2) Uani 1 1 d . A .
H7 H -0.1871 1.0162 0.3906 0.060 Uiso 1 1 calc R . .
C8 C 0.2410(7) 0.4889(4) 0.1654(4) 0.0367(17) Uani 1 1 d . . .
H8 H 0.2819 0.4356 0.1651 0.044 Uiso 1 1 calc R . .
C9 C 0.1953(7) 0.5152(4) 0.1102(4) 0.0391(18) Uani 1 1 d . . .
H9 H 0.1976 0.4799 0.0716 0.047 Uiso 1 1 calc R . .
C10 C 0.0535(5) 0.9997(3) 0.1580(3) 0.046(2) Uani 1 1 d G A .
C11 C -0.0707(5) 1.0342(4) 0.1583(3) 0.061(3) Uani 1 1 d G . .
H11 H -0.1432 1.0271 0.1990 0.073 Uiso 1 1 calc R A .
C12 C -0.0889(7) 1.0792(3) 0.0991(4) 0.087(4) Uani 1 1 d G A .
H12 H -0.1739 1.1028 0.0993 0.104 Uiso 1 1 calc R . .
C13 C 0.0171(10) 1.0896(4) 0.0396(3) 0.097(5) Uani 1 1 d G . .
H13 H 0.0046 1.1203 -0.0008 0.116 Uiso 1 1 calc R A .
C14 C 0.1414(8) 1.0550(4) 0.0393(3) 0.089(4) Uani 1 1 d G A .
H14 H 0.2138 1.0622 -0.0014 0.107 Uiso 1 1 calc R . .
C15 C 0.1596(5) 1.0101(4) 0.0985(3) 0.061(2) Uani 1 1 d G . .
H15 H 0.2445 0.9865 0.0983 0.074 Uiso 1 1 calc R A .
C16 C 0.2375(4) 0.9583(3) 0.2436(3) 0.047(2) Uani 1 1 d G A .
C17 C 0.3412(5) 0.9080(3) 0.2041(4) 0.069(3) Uani 1 1 d G . .
H17 H 0.3242 0.8654 0.1761 0.082 Uiso 1 1 calc R A .
C18 C 0.4699(4) 0.9202(4) 0.2056(4) 0.094(4) Uani 1 1 d G A .
H18 H 0.5407 0.8858 0.1786 0.113 Uiso 1 1 calc R . .
C19 C 0.4948(5) 0.9826(4) 0.2466(5) 0.093(4) Uani 1 1 d G . .
H19 H 0.5827 0.9909 0.2477 0.111 Uiso 1 1 calc R A .
C20 C 0.3911(7) 1.0329(4) 0.2861(4) 0.100(4) Uani 1 1 d G A .
H20 H 0.4082 1.0756 0.3142 0.120 Uiso 1 1 calc R . .
C21 C 0.2625(5) 1.0208(4) 0.2846(4) 0.076(3) Uani 1 1 d G . .
H21 H 0.1916 1.0552 0.3116 0.091 Uiso 1 1 calc R A .
C22 C -0.3224(8) 0.8686(6) 0.3797(7) 0.048(2) Uani 0.554(15) 1 d PGDU A 1
C23 C -0.3735(13) 0.7980(5) 0.3628(8) 0.053(3) Uani 0.554(15) 1 d PGU A 1
H23 H -0.3159 0.7527 0.3430 0.063 Uiso 0.554(15) 1 calc PR A 1
C24 C -0.5090(14) 0.7938(6) 0.3749(8) 0.061(3) Uani 0.554(15) 1 d PGU A 1
H24 H -0.5440 0.7456 0.3634 0.073 Uiso 0.554(15) 1 calc PR A 1
C25 C -0.5934(9) 0.8602(8) 0.4039(7) 0.064(3) Uani 0.554(15) 1 d PGU A 1
H25 H -0.6860 0.8573 0.4121 0.077 Uiso 0.554(15) 1 calc PR A 1
C26 C -0.5422(8) 0.9307(8) 0.4208(8) 0.063(3) Uani 0.554(15) 1 d PGU A 1
H26 H -0.5999 0.9761 0.4406 0.075 Uiso 0.554(15) 1 calc PR A 1
C27 C -0.4068(9) 0.9349(6) 0.4087(8) 0.053(3) Uani 0.554(15) 1 d PGU A 1
H27 H -0.3718 0.9831 0.4202 0.064 Uiso 0.554(15) 1 calc PR A 1
C28 C -0.1146(5) 0.8523(3) 0.4513(2) 0.0410(18) Uani 1 1 d G A .
C29 C 0.0038(5) 0.8762(3) 0.4610(3) 0.055(2) Uani 1 1 d G . .
H29 H 0.0620 0.9050 0.4238 0.066 Uiso 1 1 calc R A .
C30 C 0.0370(5) 0.8578(4) 0.5252(4) 0.067(3) Uani 1 1 d G A .
H30 H 0.1179 0.8741 0.5318 0.081 Uiso 1 1 calc R . .
C31 C -0.0481(7) 0.8157(4) 0.5796(3) 0.083(3) Uani 1 1 d G . .
H31 H -0.0254 0.8031 0.6234 0.100 Uiso 1 1 calc R A .
C32 C -0.1665(7) 0.7918(4) 0.5699(3) 0.080(3) Uani 1 1 d G A .
H32 H -0.2246 0.7630 0.6071 0.096 Uiso 1 1 calc R . .
C33 C -0.1997(5) 0.8102(4) 0.5058(3) 0.060(2) Uani 1 1 d G . .
H33 H -0.2806 0.7939 0.4992 0.072 Uiso 1 1 calc R A .
C34 C -0.0375(3) 0.6088(3) 0.1002(3) 0.0338(16) Uani 1 1 d G . .
C35 C -0.0861(4) 0.5326(2) 0.0974(3) 0.0438(19) Uani 1 1 d G . .
H35 H -0.0315 0.4845 0.0988 0.053 Uiso 1 1 calc R . .
C36 C -0.2145(5) 0.5269(3) 0.0924(3) 0.054(2) Uani 1 1 d G . .
H36 H -0.2477 0.4748 0.0904 0.065 Uiso 1 1 calc R . .
C37 C -0.2944(4) 0.5972(3) 0.0903(3) 0.058(2) Uani 1 1 d G . .
H37 H -0.3822 0.5933 0.0870 0.070 Uiso 1 1 calc R . .
C38 C -0.2458(4) 0.6734(3) 0.0932(3) 0.055(2) Uani 1 1 d G . .
H38 H -0.3004 0.7215 0.0918 0.066 Uiso 1 1 calc R . .
C39 C -0.1174(4) 0.6792(2) 0.0982(3) 0.0414(18) Uani 1 1 d G . .
H39 H -0.0842 0.7313 0.1001 0.050 Uiso 1 1 calc R . .
C40 C 0.2247(4) 0.6496(3) 0.0200(2) 0.0398(18) Uani 1 1 d G . .
C41 C 0.1684(4) 0.6910(3) -0.0294(3) 0.045(2) Uani 1 1 d G . .
H41 H 0.0765 0.7057 -0.0170 0.054 Uiso 1 1 calc R . .
C42 C 0.2465(6) 0.7110(4) -0.0971(3) 0.064(3) Uani 1 1 d G . .
H42 H 0.2080 0.7394 -0.1309 0.077 Uiso 1 1 calc R . .
C43 C 0.3810(6) 0.6895(4) -0.1153(2) 0.071(3) Uani 1 1 d G . .
H43 H 0.4344 0.7032 -0.1615 0.085 Uiso 1 1 calc R . .
C44 C 0.4373(4) 0.6481(4) -0.0658(3) 0.065(3) Uani 1 1 d G . .
H44 H 0.5292 0.6334 -0.0782 0.078 Uiso 1 1 calc R . .
C45 C 0.3591(4) 0.6281(3) 0.0019(3) 0.050(2) Uani 1 1 d G . .
H45 H 0.3976 0.5997 0.0357 0.060 Uiso 1 1 calc R . .
C46 C 0.3872(4) 0.5409(3) 0.2600(3) 0.0399(18) Uani 1 1 d G . .
C47 C 0.4482(5) 0.4632(2) 0.2599(3) 0.057(2) Uani 1 1 d G . .
H47 H 0.4040 0.4169 0.2525 0.068 Uiso 1 1 calc R . .
C48 C 0.5738(5) 0.4533(3) 0.2707(4) 0.066(3) Uani 1 1 d G . .
H48 H 0.6155 0.4002 0.2706 0.079 Uiso 1 1 calc R . .
C49 C 0.6384(4) 0.5210(4) 0.2815(3) 0.062(3) Uani 1 1 d G . .
H49 H 0.7242 0.5143 0.2889 0.075 Uiso 1 1 calc R . .
C50 C 0.5774(5) 0.5987(3) 0.2816(3) 0.065(3) Uani 1 1 d G . .
H50 H 0.6216 0.6451 0.2890 0.078 Uiso 1 1 calc R . .
C51 C 0.4518(5) 0.6087(2) 0.2708(3) 0.051(2) Uani 1 1 d G . .
H51 H 0.4101 0.6618 0.2709 0.061 Uiso 1 1 calc R . .
C52 C 0.1219(4) 0.4922(3) 0.3109(3) 0.0396(18) Uani 1 1 d G . .
C53 C 0.1517(5) 0.4752(4) 0.3761(3) 0.055(2) Uani 1 1 d G . .
H53 H 0.2282 0.4954 0.3851 0.065 Uiso 1 1 calc R . .
C54 C 0.0695(6) 0.4285(4) 0.4282(3) 0.076(3) Uani 1 1 d G . .
H54 H 0.0899 0.4169 0.4727 0.091 Uiso 1 1 calc R . .
C55 C -0.0425(6) 0.3989(4) 0.4150(3) 0.080(3) Uani 1 1 d G . .
H55 H -0.0987 0.3670 0.4505 0.096 Uiso 1 1 calc R . .
C56 C -0.0723(5) 0.4158(3) 0.3497(4) 0.072(3) Uani 1 1 d G . .
H56 H -0.1488 0.3956 0.3407 0.086 Uiso 1 1 calc R . .
C57 C 0.0099(5) 0.4625(3) 0.2977(3) 0.048(2) Uani 1 1 d G . .
H57 H -0.0105 0.4741 0.2531 0.058 Uiso 1 1 calc R . .
C58 C 0.1141(14) 0.2321(7) 0.1802(6) 0.122(5) Uani 1 1 d DU . .
H58A H 0.1332 0.1757 0.1617 0.146 Uiso 1 1 calc R . .
H58B H 0.0243 0.2354 0.2132 0.146 Uiso 1 1 calc R . .
Cl1 Cl 0.1193(5) 0.2995(2) 0.1086(3) 0.1461(19) Uani 1 1 d DU . .
Cl2 Cl 0.2278(5) 0.2536(3) 0.2275(2) 0.1254(14) Uani 1 1 d DU . .
C59 C 0.5175(10) 0.3771(14) 0.4784(7) 0.136(5) Uani 0.862(11) 1 d PDU B 1
H59A H 0.5371 0.4159 0.4373 0.163 Uiso 0.862(11) 1 calc PR B 1
H59B H 0.5292 0.3212 0.4588 0.163 Uiso 0.862(11) 1 calc PR B 1
Cl3 Cl 0.3544(4) 0.3955(4) 0.5281(4) 0.137(2) Uani 0.862(11) 1 d PDU B 1
Cl4 Cl 0.6283(5) 0.3875(5) 0.5308(3) 0.133(2) Uani 0.862(11) 1 d PDU B 1
P5 P 0.6741(4) 0.1990(2) 0.32627(19) 0.0590(11) Uani 0.581(4) 1 d PGU C 1
F1 F 0.5292(5) 0.2047(4) 0.3824(3) 0.093(2) Uani 0.581(4) 1 d PGU C 1
F2 F 0.8189(5) 0.1934(4) 0.2702(3) 0.106(3) Uani 0.581(4) 1 d PGU C 1
F3 F 0.6570(7) 0.1041(2) 0.3119(4) 0.085(2) Uani 0.581(4) 1 d PGU C 1
F4 F 0.6911(7) 0.2939(2) 0.3406(4) 0.092(2) Uani 0.581(4) 1 d PGU C 1
F5 F 0.7392(7) 0.1719(4) 0.3914(3) 0.092(2) Uani 0.581(4) 1 d PGU C 1
F6 F 0.6089(8) 0.2261(4) 0.2611(3) 0.104(2) Uani 0.581(4) 1 d PGU C 1
C60 C 0.4399(14) 0.8502(17) 0.9828(15) 0.160(5) Uani 0.589(8) 1 d PDU D 1
H60A H 0.3947 0.8757 1.0295 0.192 Uiso 0.589(8) 1 calc PR D 1
H60B H 0.3887 0.8042 0.9754 0.192 Uiso 0.589(8) 1 calc PR D 1
Cl5 Cl 0.5988(8) 0.8144(5) 0.9835(5) 0.146(3) Uani 0.589(8) 1 d PDU D 1
Cl6 Cl 0.4489(14) 0.9219(9) 0.9132(8) 0.193(4) Uani 0.589(8) 1 d PDU D 1
C61 C 0.4103(18) 0.889(3) 0.9809(10) 0.172(5) Uani 0.411(8) 1 d PDU D 2
H61A H 0.3541 0.8416 0.9932 0.207 Uiso 0.411(8) 1 calc PR D 2
H61B H 0.3523 0.9393 0.9890 0.207 Uiso 0.411(8) 1 calc PR D 2
Cl7 Cl 0.499(2) 0.8834(12) 0.8909(7) 0.180(5) Uani 0.411(8) 1 d PDU D 2
Cl8 Cl 0.5200(13) 0.8874(9) 1.0358(7) 0.169(4) Uani 0.411(8) 1 d PDU D 2
P6 P 0.6781(6) 0.2056(3) 0.3258(3) 0.0728(16) Uani 0.419(4) 1 d PGU C 2
F7 F 0.8264(7) 0.1733(6) 0.3267(6) 0.085(2) Uani 0.419(4) 1 d PGU C 2
F8 F 0.5299(6) 0.2379(6) 0.3248(6) 0.096(3) Uani 0.419(4) 1 d PGU C 2
F9 F 0.7374(9) 0.2750(5) 0.2671(5) 0.092(3) Uani 0.419(4) 1 d PGU C 2
F10 F 0.6189(10) 0.1361(5) 0.3845(5) 0.102(2) Uani 0.419(4) 1 d PGU C 2
F11 F 0.6734(11) 0.2681(6) 0.3902(4) 0.099(3) Uani 0.419(4) 1 d PGU C 2
F12 F 0.6829(10) 0.1431(6) 0.2613(5) 0.096(3) Uani 0.419(4) 1 d PGU C 2
C62 C -0.3274(10) 0.8615(8) 0.3828(8) 0.050(3) Uani 0.446(15) 1 d PGDU A 2
C63 C -0.3757(16) 0.8119(9) 0.3395(8) 0.051(3) Uani 0.446(15) 1 d PGU A 2
H63 H -0.3167 0.7845 0.2999 0.061 Uiso 0.446(15) 1 calc PR A 2
C64 C -0.5104(17) 0.8025(10) 0.3540(9) 0.060(3) Uani 0.446(15) 1 d PGU A 2
H64 H -0.5435 0.7687 0.3244 0.072 Uiso 0.446(15) 1 calc PR A 2
C65 C -0.5968(12) 0.8427(11) 0.4119(9) 0.064(3) Uani 0.446(15) 1 d PGU A 2
H65 H -0.6889 0.8362 0.4218 0.077 Uiso 0.446(15) 1 calc PR A 2
C66 C -0.5484(11) 0.8922(12) 0.4552(9) 0.066(3) Uani 0.446(15) 1 d PGU A 2
H66 H -0.6075 0.9196 0.4948 0.079 Uiso 0.446(15) 1 calc PR A 2
C67 C -0.4137(11) 0.9016(10) 0.4407(9) 0.057(3) Uani 0.446(15) 1 d PGU A 2
H67 H -0.3807 0.9355 0.4703 0.069 Uiso 0.446(15) 1 calc PR A 2
C68 C 0.504(9) 0.342(3) 0.508(6) 0.134(8) Uani 0.138(11) 1 d PDU B 2
H68A H 0.5766 0.3196 0.4681 0.161 Uiso 0.138(11) 1 calc PR B 2
H68B H 0.4723 0.2966 0.5418 0.161 Uiso 0.138(11) 1 calc PR B 2
Cl9 Cl 0.376(3) 0.384(3) 0.474(2) 0.138(5) Uani 0.138(11) 1 d PDU B 2
Cl10 Cl 0.563(5) 0.416(2) 0.553(2) 0.139(6) Uiso 0.138(11) 1 d PDU B 2

loop_
_atom_site_aniso_label
_atom_site_aniso_U_11
_atom_site_aniso_U_22
_atom_site_aniso_U_33
_atom_site_aniso_U_23
_atom_site_aniso_U_13
_atom_site_aniso_U_12
Fe1 0.0162(5) 0.0306(5) 0.0363(6) -0.0043(4) -0.0089(4) 0.0009(4)
Fe2 0.0155(5) 0.0309(5) 0.0419(6) -0.0057(4) -0.0100(4) 0.0009(4)
S1 0.0242(9) 0.0376(10) 0.0436(11) -0.0077(8) -0.0146(8) 0.0023(7)
S2 0.0191(8) 0.0328(9) 0.0439(11) -0.0036(8) -0.0076(7) -0.0016(7)
P1 0.0214(9) 0.0347(10) 0.0378(11) -0.0058(8) -0.0115(8) 0.0022(7)
P2 0.0233(9) 0.0325(10) 0.0447(12) -0.0027(8) -0.0130(8) 0.0029(7)
P3 0.0228(9) 0.0442(11) 0.0443(12) -0.0118(9) -0.0081(8) -0.0007(8)
P4 0.0214(9) 0.0305(10) 0.0545(13) -0.0061(9) -0.0103(8) 0.0006(7)
O1 0.044(3) 0.038(3) 0.042(3) 0.001(3) -0.010(2) 0.005(2)
O2 0.018(3) 0.054(4) 0.083(4) -0.005(3) -0.004(3) -0.006(2)
O3 0.038(3) 0.056(4) 0.082(4) -0.012(3) -0.037(3) 0.015(3)
C1 0.017(3) 0.032(4) 0.046(5) -0.004(3) -0.010(3) -0.004(3)
C2 0.023(4) 0.030(4) 0.049(5) -0.004(3) -0.013(3) 0.004(3)
C3 0.027(4) 0.028(4) 0.058(5) -0.010(3) -0.011(4) 0.001(3)
C4 0.046(5) 0.043(4) 0.035(4) -0.007(3) -0.015(4) 0.009(4)
C5 0.039(4) 0.039(4) 0.043(5) -0.006(4) -0.006(4) 0.005(3)
C6 0.046(5) 0.034(4) 0.063(6) -0.008(4) -0.020(4) -0.003(4)
C7 0.044(5) 0.049(5) 0.057(6) -0.025(4) -0.012(4) 0.016(4)
C8 0.026(4) 0.028(4) 0.053(5) -0.008(3) -0.007(3) 0.009(3)
C9 0.037(4) 0.034(4) 0.048(5) -0.012(4) -0.015(4) 0.005(3)
C10 0.044(5) 0.029(4) 0.068(6) -0.002(4) -0.017(4) -0.004(3)
C11 0.057(6) 0.036(5) 0.093(7) -0.001(5) -0.029(5) 0.003(4)
C12 0.124(11) 0.041(6) 0.121(10) 0.002(6) -0.082(9) 0.010(6)
C13 0.174(15) 0.045(6) 0.096(10) 0.017(6) -0.081(10) -0.016(8)
C14 0.123(11) 0.065(7) 0.075(8) 0.011(6) -0.010(7) -0.036(7)
C15 0.058(6) 0.053(6) 0.069(7) 0.002(5) -0.007(5) -0.013(4)
C16 0.034(4) 0.035(4) 0.078(6) 0.002(4) -0.024(4) -0.005(3)
C17 0.023(4) 0.047(5) 0.136(10) -0.015(6) -0.019(5) -0.006(4)
C18 0.017(4) 0.069(7) 0.193(14) -0.008(8) -0.024(6) 0.001(4)
C19 0.047(6) 0.063(7) 0.187(14) 0.012(8) -0.060(8) -0.015(5)
C20 0.066(8) 0.088(8) 0.171(13) -0.017(8) -0.068(8) -0.024(7)
C21 0.056(6) 0.061(6) 0.124(10) -0.016(6) -0.046(6) -0.008(5)
C22 0.024(4) 0.063(5) 0.058(5) -0.016(4) -0.011(4) -0.003(4)
C23 0.025(4) 0.060(5) 0.071(6) -0.011(5) -0.008(5) -0.003(4)
C24 0.028(4) 0.071(5) 0.081(6) -0.013(5) -0.006(5) -0.008(4)
C25 0.028(4) 0.075(5) 0.083(6) -0.015(5) 0.000(4) -0.003(4)
C26 0.030(4) 0.074(6) 0.076(6) -0.016(5) 0.002(5) 0.001(4)
C27 0.027(4) 0.068(5) 0.060(6) -0.018(5) -0.002(5) -0.002(4)
C28 0.034(4) 0.047(5) 0.044(5) -0.012(4) -0.011(3) -0.004(3)
C29 0.046(5) 0.065(6) 0.062(6) -0.023(5) -0.023(4) -0.006(4)
C30 0.064(7) 0.080(7) 0.067(7) -0.032(6) -0.033(5) 0.008(5)
C31 0.105(10) 0.084(8) 0.075(8) -0.017(6) -0.053(7) 0.007(7)
C32 0.105(9) 0.086(8) 0.057(7) 0.002(6) -0.028(6) -0.029(7)
C33 0.062(6) 0.074(6) 0.051(6) -0.003(5) -0.023(5) -0.021(5)
C34 0.023(4) 0.045(4) 0.036(4) -0.007(3) -0.012(3) -0.006(3)
C35 0.039(4) 0.039(4) 0.053(5) -0.009(4) -0.013(4) 0.000(3)
C36 0.037(5) 0.068(6) 0.064(6) -0.018(5) -0.021(4) -0.013(4)
C37 0.031(4) 0.078(7) 0.074(7) -0.018(5) -0.026(4) 0.001(4)
C38 0.030(4) 0.070(6) 0.066(6) -0.017(5) -0.016(4) 0.012(4)
C39 0.026(4) 0.048(5) 0.053(5) -0.009(4) -0.015(3) 0.003(3)
C40 0.036(4) 0.042(4) 0.040(5) -0.012(4) -0.008(3) -0.003(3)
C41 0.035(4) 0.055(5) 0.043(5) -0.001(4) -0.007(4) 0.006(4)
C42 0.080(7) 0.063(6) 0.045(6) -0.002(5) -0.012(5) 0.002(5)
C43 0.075(7) 0.075(7) 0.050(6) -0.006(5) 0.011(5) -0.025(6)
C44 0.038(5) 0.096(8) 0.056(6) -0.015(6) -0.001(4) -0.001(5)
C45 0.027(4) 0.070(6) 0.052(5) -0.010(4) -0.009(4) 0.006(4)
C46 0.036(4) 0.038(4) 0.049(5) -0.001(4) -0.021(4) 0.006(3)
C47 0.042(5) 0.054(5) 0.080(7) -0.001(5) -0.027(5) 0.007(4)
C48 0.053(6) 0.060(6) 0.088(7) -0.002(5) -0.032(5) 0.023(5)
C49 0.039(5) 0.081(7) 0.071(7) -0.012(5) -0.025(4) 0.019(5)
C50 0.039(5) 0.079(7) 0.086(7) -0.017(6) -0.035(5) 0.002(5)
C51 0.033(4) 0.063(6) 0.061(6) -0.012(4) -0.022(4) 0.006(4)
C52 0.033(4) 0.026(4) 0.060(5) -0.002(3) -0.013(4) 0.006(3)
C53 0.055(5) 0.057(5) 0.048(5) 0.007(4) -0.011(4) 0.005(4)
C54 0.067(7) 0.087(8) 0.065(7) 0.021(6) -0.010(5) 0.006(6)
C55 0.047(6) 0.069(7) 0.110(9) 0.035(6) 0.001(6) 0.001(5)
C56 0.044(5) 0.053(6) 0.114(9) 0.015(6) -0.013(6) -0.009(4)
C57 0.034(4) 0.040(4) 0.069(6) 0.003(4) -0.014(4) -0.002(3)
C58 0.160(14) 0.098(10) 0.116(11) 0.021(8) -0.042(9) -0.058(10)
Cl1 0.220(5) 0.102(3) 0.171(4) 0.045(3) -0.138(4) -0.066(3)
Cl2 0.161(4) 0.123(3) 0.102(3) 0.019(2) -0.056(3) 0.001(3)
C59 0.082(7) 0.189(12) 0.129(11) -0.035(10) -0.008(7) -0.020(9)
Cl3 0.069(3) 0.181(5) 0.155(6) 0.010(4) -0.013(3) -0.037(3)
Cl4 0.070(3) 0.178(5) 0.147(4) -0.010(4) -0.009(3) -0.038(3)
P5 0.061(2) 0.045(2) 0.078(2) 0.0022(19) -0.0313(19) 0.0040(19)
F1 0.070(4) 0.091(5) 0.112(5) 0.000(4) -0.012(4) 0.000(4)
F2 0.096(4) 0.091(5) 0.114(5) -0.002(4) 0.007(4) -0.007(4)
F3 0.087(5) 0.065(4) 0.110(5) -0.010(4) -0.037(4) -0.010(4)
F4 0.097(5) 0.061(4) 0.113(5) 0.003(4) -0.021(4) -0.008(4)
F5 0.093(4) 0.088(4) 0.105(4) 0.003(4) -0.050(3) 0.002(4)
F6 0.112(4) 0.103(4) 0.102(4) 0.014(4) -0.040(4) -0.001(4)
C60 0.133(8) 0.147(11) 0.195(10) 0.052(8) -0.025(8) -0.061(8)
Cl5 0.138(6) 0.127(6) 0.190(7) 0.046(5) -0.069(5) -0.044(4)
Cl6 0.171(10) 0.167(11) 0.240(9) 0.080(7) -0.057(8) -0.021(7)
C61 0.150(10) 0.155(12) 0.206(10) 0.064(10) -0.032(8) -0.047(9)
Cl7 0.172(12) 0.144(13) 0.209(9) 0.033(9) -0.021(9) -0.036(9)
Cl8 0.136(7) 0.159(8) 0.202(8) 0.049(7) -0.022(6) -0.052(6)
P6 0.075(3) 0.060(3) 0.088(3) 0.001(3) -0.030(3) 0.003(3)
F7 0.079(4) 0.074(5) 0.109(5) 0.002(4) -0.045(4) 0.012(4)
F8 0.077(4) 0.088(5) 0.117(5) 0.000(5) -0.019(4) 0.009(4)
F9 0.094(5) 0.078(5) 0.101(5) 0.018(4) -0.025(5) 0.002(4)
F10 0.101(5) 0.084(4) 0.115(4) 0.016(4) -0.019(4) -0.007(4)
F11 0.109(5) 0.082(5) 0.103(5) -0.013(4) -0.023(5) -0.006(4)
F12 0.100(5) 0.084(5) 0.107(5) -0.020(4) -0.028(4) -0.004(4)
C62 0.024(4) 0.063(5) 0.060(5) -0.014(4) -0.008(4) -0.002(4)
C63 0.023(4) 0.060(5) 0.068(6) -0.011(5) -0.007(5) -0.004(4)
C64 0.027(4) 0.069(5) 0.079(6) -0.011(5) -0.005(5) -0.008(4)
C65 0.030(4) 0.074(6) 0.082(6) -0.014(5) -0.001(4) -0.004(4)
C66 0.032(5) 0.076(6) 0.079(6) -0.017(5) 0.006(5) -0.004(5)
C67 0.031(4) 0.070(6) 0.065(6) -0.017(5) 0.000(5) -0.005(5)
C68 0.081(12) 0.189(16) 0.127(15) -0.036(14) -0.011(11) -0.020(13)
Cl9 0.078(8) 0.183(10) 0.141(10) -0.011(9) -0.005(8) -0.023(8)

loop_
_atom_type_symbol
_atom_type_description
_atom_type_scat_dispersion_real
_atom_type_scat_dispersion_imag
_atom_type_scat_source
C C 0.0033 0.0016 'International Tables Vol C Tables 4.2.6.8 and 6.1.1.4'
H H 0.0000 0.0000 'International Tables Vol C Tables 4.2.6.8 and 6.1.1.4'
O O 0.0106 0.0060 'International Tables Vol C Tables 4.2.6.8 and 6.1.1.4'
F F 0.0171 0.0103 'International Tables Vol C Tables 4.2.6.8 and 6.1.1.4'
P P 0.1023 0.0942 'International Tables Vol C Tables 4.2.6.8 and 6.1.1.4'
S S 0.1246 0.1234 'International Tables Vol C Tables 4.2.6.8 and 6.1.1.4'
Cl Cl 0.1484 0.1585 'International Tables Vol C Tables 4.2.6.8 and 6.1.1.4'
Fe Fe 0.3463 0.8444 'International Tables Vol C Tables 4.2.6.8 and 6.1.1.4'

loop_
_exptl_crystal_face_index_h
_exptl_crystal_face_index_k
_exptl_crystal_face_index_l
_exptl_crystal_face_perp_dist
0.00 0.00 -1.00 0.0900
0.00 0.00 1.00 0.0300
-1.00 -2.00 2.00 0.0900
1.00 2.00 2.00 0.0500
0.00 -1.00 -1.00 0.0700
0.00 1.00 1.00 0.0200
0.00 1.00 -1.00 0.0700
0.00 -1.00 1.00 0.0500
2.00 1.00 1.00 0.0700
-2.00 -1.00 -1.00 0.1200
1.00 -1.00 0.00 0.0600
-1.00 2.00 2.00 0.0500

loop_
_geom_angle_atom_site_label_1
_geom_angle_atom_site_label_2
_geom_angle_atom_site_label_3
_geom_angle
C2 Fe1 C1 85.7(3)
C2 Fe1 P1 91.9(2)
C1 Fe1 P1 87.9(2)
C2 Fe1 S1 92.5(2)
C1 Fe1 S1 88.0(2)
P1 Fe1 S1 173.67(7)
C2 Fe1 S2 169.6(2)
C1 Fe1 S2 87.8(2)
P1 Fe1 S2 95.93(7)
S1 Fe1 S2 79.13(7)
C2 Fe1 P2 90.5(2)
C1 Fe1 P2 171.4(2)
P1 Fe1 P2 84.52(7)
S1 Fe1 P2 99.93(7)
S2 Fe1 P2 97.01(7)
C2 Fe1 Fe2 115.9(2)
C1 Fe1 Fe2 46.4(2)
P1 Fe1 Fe2 119.33(6)
S1 Fe1 Fe2 54.53(5)
S2 Fe1 Fe2 54.08(5)
P2 Fe1 Fe2 141.76(7)
C3 Fe2 C1 86.2(3)
C3 Fe2 P4 91.2(2)
C1 Fe2 P4 88.1(2)
C3 Fe2 S2 93.5(2)
C1 Fe2 S2 88.6(2)
P4 Fe2 S2 174.07(7)
C3 Fe2 S1 170.8(2)
C1 Fe2 S1 88.2(2)
P4 Fe2 S1 95.98(7)
S2 Fe2 S1 79.02(7)
C3 Fe2 P3 88.8(2)
C1 Fe2 P3 170.5(2)
P4 Fe2 P3 83.97(8)
S2 Fe2 P3 99.77(8)
S1 Fe2 P3 97.73(8)
C3 Fe2 Fe1 117.0(2)
C1 Fe2 Fe1 47.2(2)
P4 Fe2 Fe1 120.10(6)
S2 Fe2 Fe1 54.33(5)
S1 Fe2 Fe1 54.10(5)
P3 Fe2 Fe1 142.06(7)
C4 S1 Fe1 99.4(3)
C4 S1 Fe2 104.7(2)
Fe1 S1 Fe2 71.38(6)
C5 S2 Fe2 100.1(3)
C5 S2 Fe1 103.9(3)
Fe2 S2 Fe1 71.58(6)
C9 P1 C34 103.9(3)
C9 P1 C40 98.7(3)
C34 P1 C40 104.6(2)
C9 P1 Fe1 109.7(3)
C34 P1 Fe1 119.03(18)
C40 P1 Fe1 118.20(19)
C8 P2 C52 98.2(3)
C8 P2 C46 102.9(3)
C52 P2 C46 102.8(2)
C8 P2 Fe1 106.1(2)
C52 P2 Fe1 123.84(18)
C46 P2 Fe1 119.22(18)
C7 P3 C22 101.7(4)
C7 P3 C28 99.3(3)
C22 P3 C28 104.6(4)
C7 P3 C62 105.3(5)
C28 P3 C62 102.5(5)
C7 P3 Fe2 106.3(3)
C22 P3 Fe2 119.1(4)
C28 P3 Fe2 122.1(2)
C62 P3 Fe2 118.7(4)
C6 P4 C16 103.7(3)
C6 P4 C10 99.8(3)
C16 P4 C10 104.4(3)
C6 P4 Fe2 109.3(3)
C16 P4 Fe2 119.5(2)
C10 P4 Fe2 117.6(2)
O1 C1 Fe2 138.2(5)
O1 C1 Fe1 135.4(6)
Fe2 C1 Fe1 86.4(3)
O2 C2 Fe1 178.5(6)
O3 C3 Fe2 176.0(7)
C5 C4 S1 112.7(5)
C5 C4 H4A 109.0
S1 C4 H4A 109.0
C5 C4 H4B 109.0
S1 C4 H4B 109.0
H4A C4 H4B 107.8
C4 C5 S2 111.9(5)
C4 C5 H5A 109.2
S2 C5 H5A 109.2
C4 C5 H5B 109.2
S2 C5 H5B 109.2
H5A C5 H5B 107.9
C7 C6 P4 119.2(6)
C7 C6 H6 120.4
P4 C6 H6 120.4
C6 C7 P3 119.9(6)
C6 C7 H7 120.1
P3 C7 H7 120.1
C9 C8 P2 119.6(5)
C9 C8 H8 120.2
P2 C8 H8 120.2
C8 C9 P1 118.9(6)
C8 C9 H9 120.6
P1 C9 H9 120.6
C11 C10 C15 120.0
C11 C10 P4 117.1(4)
C15 C10 P4 122.9(4)
C12 C11 C10 120.0
C12 C11 H11 120.0
C10 C11 H11 120.0
C11 C12 C13 120.0
C11 C12 H12 120.0
C13 C12 H12 120.0
C12 C13 C14 120.0
C12 C13 H13 120.0
C14 C13 H13 120.0
C13 C14 C15 120.0
C13 C14 H14 120.0
C15 C14 H14 120.0
C14 C15 C10 120.0
C14 C15 H15 120.0
C10 C15 H15 120.0
C17 C16 C21 120.0
C17 C16 P4 119.4(3)
C21 C16 P4 120.5(3)
C16 C17 C18 120.0
C16 C17 H17 120.0
C18 C17 H17 120.0
C17 C18 C19 120.0
C17 C18 H18 120.0
C19 C18 H18 120.0
C20 C19 C18 120.0
C20 C19 H19 120.0
C18 C19 H19 120.0
C19 C20 C21 120.0
C19 C20 H20 120.0
C21 C20 H20 120.0
C20 C21 C16 120.0
C20 C21 H21 120.0
C16 C21 H21 120.0
C23 C22 C27 120.0
C23 C22 P3 119.3(6)
C27 C22 P3 120.7(6)
C24 C23 C22 120.0
C24 C23 H23 120.0
C22 C23 H23 120.0
C23 C24 C25 120.0
C23 C24 H24 120.0
C25 C24 H24 120.0
C26 C25 C24 120.0
C26 C25 H25 120.0
C24 C25 H25 120.0
C27 C26 C25 120.0
C27 C26 H26 120.0
C25 C26 H26 120.0
C26 C27 C22 120.0
C26 C27 H27 120.0
C22 C27 H27 120.0
C29 C28 C33 120.0
C29 C28 P3 117.4(3)
C33 C28 P3 122.4(3)
C30 C29 C28 120.0
C30 C29 H29 120.0
C28 C29 H29 120.0
C29 C30 C31 120.0
C29 C30 H30 120.0
C31 C30 H30 120.0
C30 C31 C32 120.0
C30 C31 H31 120.0
C32 C31 H31 120.0
C33 C32 C31 120.0
C33 C32 H32 120.0
C31 C32 H32 120.0
C32 C33 C28 120.0
C32 C33 H33 120.0
C28 C33 H33 120.0
C35 C34 C39 120.0
C35 C34 P1 121.2(3)
C39 C34 P1 118.8(3)
C36 C35 C34 120.0
C36 C35 H35 120.0
C34 C35 H35 120.0
C37 C36 C35 120.0
C37 C36 H36 120.0
C35 C36 H36 120.0
C36 C37 C38 120.0
C36 C37 H37 120.0
C38 C37 H37 120.0
C39 C38 C37 120.0
C39 C38 H38 120.0
C37 C38 H38 120.0
C38 C39 C34 120.0
C38 C39 H39 120.0
C34 C39 H39 120.0
C41 C40 C45 120.0
C41 C40 P1 123.2(3)
C45 C40 P1 116.8(3)
C42 C41 C40 120.0
C42 C41 H41 120.0
C40 C41 H41 120.0
C41 C42 C43 120.0
C41 C42 H42 120.0
C43 C42 H42 120.0
C44 C43 C42 120.0
C44 C43 H43 120.0
C42 C43 H43 120.0
C43 C44 C45 120.0
C43 C44 H44 120.0
C45 C44 H44 120.0
C44 C45 C40 120.0
C44 C45 H45 120.0
C40 C45 H45 120.0
C47 C46 C51 120.0
C47 C46 P2 120.4(3)
C51 C46 P2 119.6(3)
C46 C47 C48 120.0
C46 C47 H47 120.0
C48 C47 H47 120.0
C49 C48 C47 120.0
C49 C48 H48 120.0
C47 C48 H48 120.0
C50 C49 C48 120.0
C50 C49 H49 120.0
C48 C49 H49 120.0
C49 C50 C51 120.0
C49 C50 H50 120.0
C51 C50 H50 120.0
C50 C51 C46 120.0
C50 C51 H51 120.0
C46 C51 H51 120.0
C53 C52 C57 120.0
C53 C52 P2 121.8(3)
C57 C52 P2 118.2(3)
C52 C53 C54 120.0
C52 C53 H53 120.0
C54 C53 H53 120.0
C55 C54 C53 120.0
C55 C54 H54 120.0
C53 C54 H54 120.0
C54 C55 C56 120.0
C54 C55 H55 120.0
C56 C55 H55 120.0
C57 C56 C55 120.0
C57 C56 H56 120.0
C55 C56 H56 120.0
C56 C57 C52 120.0
C56 C57 H57 120.0
C52 C57 H57 120.0
Cl1 C58 Cl2 111.7(5)
Cl1 C58 H58A 109.3
Cl2 C58 H58A 109.3
Cl1 C58 H58B 109.3
Cl2 C58 H58B 109.3
H58A C58 H58B 108.0
Cl3 C59 Cl4 111.7(7)
Cl3 C59 H59A 109.3
Cl4 C59 H59A 109.3
Cl3 C59 H59B 109.3
Cl4 C59 H59B 109.3
H59A C59 H59B 107.9
F4 P5 F1 90.0
F4 P5 F6 90.0
F1 P5 F6 90.0
F4 P5 F2 90.0
F1 P5 F2 180.0
F6 P5 F2 90.0
F4 P5 F3 180.0
F1 P5 F3 90.0
F6 P5 F3 90.0
F2 P5 F3 90.0
F4 P5 F5 90.0
F1 P5 F5 90.0
F6 P5 F5 180.0
F2 P5 F5 90.0
F3 P5 F5 90.0
Cl5 C60 Cl6 109.0(8)
Cl5 C60 H60A 109.9
Cl6 C60 H60A 109.9
Cl5 C60 H60B 109.9
Cl6 C60 H60B 109.9
H60A C60 H60B 108.3
Cl7 C61 Cl8 109.5(8)
Cl7 C61 H61A 109.8
Cl8 C61 H61A 109.8
Cl7 C61 H61B 109.8
Cl8 C61 H61B 109.8
H61A C61 H61B 108.2
F10 P6 F9 180.0
F10 P6 F12 90.0
F9 P6 F12 90.0
F10 P6 F11 90.0
F9 P6 F11 90.0
F12 P6 F11 180.0(7)
F10 P6 F7 90.0
F9 P6 F7 90.0
F12 P6 F7 90.0
F11 P6 F7 90.0
F10 P6 F8 90.0
F9 P6 F8 90.0
F12 P6 F8 90.0
F11 P6 F8 90.0
F7 P6 F8 180.0
C63 C62 C67 120.0
C63 C62 P3 119.7(8)
C67 C62 P3 120.3(8)
C62 C63 C64 120.0
C62 C63 H63 120.0
C64 C63 H63 120.0
C65 C64 C63 120.0
C65 C64 H64 120.0
C63 C64 H64 120.0
C66 C65 C64 120.0
C66 C65 H65 120.0
C64 C65 H65 120.0
C67 C66 C65 120.0
C67 C66 H66 120.0
C65 C66 H66 120.0
C66 C67 C62 120.0
C66 C67 H67 120.0
C62 C67 H67 120.0
Cl9 C68 Cl10 110.4(9)
Cl9 C68 H68A 109.6
Cl10 C68 H68A 109.6
Cl9 C68 H68B 109.6
Cl10 C68 H68B 109.6
H68A C68 H68B 108.1

loop_
_geom_bond_atom_site_label_1
_geom_bond_atom_site_label_2
_geom_bond_distance
Fe1 C2 1.773(7)
Fe1 C1 1.990(7)
Fe1 P1 2.250(2)
Fe1 S1 2.313(2)
Fe1 S2 2.3175(19)
Fe1 P2 2.347(2)
Fe1 Fe2 2.7065(13)
Fe2 C3 1.768(8)
Fe2 C1 1.965(8)
Fe2 P4 2.265(2)
Fe2 S2 2.310(2)
Fe2 S1 2.3259(19)
Fe2 P3 2.361(2)
S1 C4 1.808(8)
S2 C5 1.829(8)
P1 C9 1.794(7)
P1 C34 1.829(4)
P1 C40 1.836(4)
P2 C8 1.810(8)
P2 C52 1.831(4)
P2 C46 1.839(4)
P3 C7 1.792(9)
P3 C22 1.801(9)
P3 C28 1.828(5)
P3 C62 1.863(11)
P4 C6 1.800(8)
P4 C16 1.829(4)
P4 C10 1.836(5)
O1 C1 1.179(8)
O2 C2 1.137(8)
O3 C3 1.154(9)
C4 C5 1.529(11)
C4 H4A 0.9900
C4 H4B 0.9900
C5 H5A 0.9900
C5 H5B 0.9900
C6 C7 1.318(12)
C6 H6 0.9500
C7 H7 0.9500
C8 C9 1.329(10)
C8 H8 0.9500
C9 H9 0.9500
C10 C11 1.3900
C10 C15 1.3900
C11 C12 1.3900
C11 H11 0.9500
C12 C13 1.3900
C12 H12 0.9500
C13 C14 1.3900
C13 H13 0.9500
C14 C15 1.3900
C14 H14 0.9500
C15 H15 0.9500
C16 C17 1.3900
C16 C21 1.3900
C17 C18 1.3900
C17 H17 0.9500
C18 C19 1.3900
C18 H18 0.9500
C19 C20 1.3900
C19 H19 0.9500
C20 C21 1.3900
C20 H20 0.9500
C21 H21 0.9500
C22 C23 1.3900
C22 C27 1.3900
C23 C24 1.3900
C23 H23 0.9500
C24 C25 1.3900
C24 H24 0.9500
C25 C26 1.3900
C25 H25 0.9500
C26 C27 1.3900
C26 H26 0.9500
C27 H27 0.9500
C28 C29 1.3900
C28 C33 1.3900
C29 C30 1.3900
C29 H29 0.9500
C30 C31 1.3900
C30 H30 0.9500
C31 C32 1.3900
C31 H31 0.9500
C32 C33 1.3900
C32 H32 0.9500
C33 H33 0.9500
C34 C35 1.3900
C34 C39 1.3900
C35 C36 1.3900
C35 H35 0.9500
C36 C37 1.3900
C36 H36 0.9500
C37 C38 1.3900
C37 H37 0.9500
C38 C39 1.3900
C38 H38 0.9500
C39 H39 0.9500
C40 C41 1.3900
C40 C45 1.3900
C41 C42 1.3900
C41 H41 0.9500
C42 C43 1.3900
C42 H42 0.9500
C43 C44 1.3900
C43 H43 0.9500
C44 C45 1.3900
C44 H44 0.9500
C45 H45 0.9500
C46 C47 1.3900
C46 C51 1.3900
C47 C48 1.3900
C47 H47 0.9500
C48 C49 1.3900
C48 H48 0.9500
C49 C50 1.3900
C49 H49 0.9500
C50 C51 1.3900
C50 H50 0.9500
C51 H51 0.9500
C52 C53 1.3900
C52 C57 1.3900
C53 C54 1.3900
C53 H53 0.9500
C54 C55 1.3900
C54 H54 0.9500
C55 C56 1.3900
C55 H55 0.9500
C56 C57 1.3900
C56 H56 0.9500
C57 H57 0.9500
C58 Cl1 1.737(7)
C58 Cl2 1.742(8)
C58 H58A 0.9900
C58 H58B 0.9900
C59 Cl3 1.744(10)
C59 Cl4 1.751(11)
C59 H59A 0.9900
C59 H59B 0.9900
P5 F4 1.6198
P5 F1 1.6199
P5 F6 1.6200
P5 F2 1.6200
P5 F3 1.6201
P5 F5 1.6202
C60 Cl5 1.740(11)
C60 Cl6 1.749(11)
C60 H60A 0.9900
C60 H60B 0.9900
C61 Cl7 1.742(11)
C61 Cl8 1.759(12)
C61 H61A 0.9900
C61 H61B 0.9900
P6 F10 1.6199
P6 F9 1.6199
P6 F12 1.6200
P6 F11 1.6200
P6 F7 1.6200
P6 F8 1.6200
C62 C63 1.3900
C62 C67 1.3900
C63 C64 1.3900
C63 H63 0.9500
C64 C65 1.3900
C64 H64 0.9500
C65 C66 1.3900
C65 H65 0.9500
C66 C67 1.3900
C66 H66 0.9500
C67 H67 0.9500
C68 Cl9 1.742(11)
C68 Cl10 1.752(12)
C68 H68A 0.9900
C68 H68B 0.9900
